data_1552321
loop_
_publ_author_name
'Yao, Yuhang'
'Hou, Chun-Liang'
'Yang, Zi-Shu'
'Ran, Guangliu'
'Kang, Lei'
'Li, Cuicui'
'Zhang, Wenkai'
'Zhang, Jing'
'Zhang, Jun-Long'

_publ_section_title
;
 Unusual Near Infrared (NIR) Fluorescent Palladium(II) Macrocyclic
 Complexes Containing M-C Bond with the Bioimaging Capability
;
_journal_name_full 'Chemical Science'
_journal_paper_doi 10.1039/C9SC04044G
_journal_year 2019
_chemical_formula_sum 'C32 H9 F10 N3 O2 Pd'
_chemical_formula_weight 763.82
_space_group_crystal_system triclinic
_space_group_IT_number 2
_space_group_name_Hall '-P 1'
_space_group_name_H-M_alt 'P -1'
_symmetry_space_group_name_Hall '-P 1'
_symmetry_space_group_name_H-M 'P -1'
_atom_sites_solution_hydrogens geom
_audit_creation_method SHELXL-2014/7
_audit_update_record
;
2019-04-25 deposited with the CCDC.    2019-09-11 downloaded from the CCDC.
;
_cell_angle_alpha 100.088(3)
_cell_angle_beta 97.914(3)
_cell_angle_gamma 90.165(3)
_cell_formula_units_Z 4
_cell_length_a 10.6992(4)
_cell_length_b 15.7524(6)
_cell_length_c 16.7744(8)
_cell_measurement_reflns_used 14056
_cell_measurement_temperature 180.00(10)
_cell_measurement_theta_max 28.5860
_cell_measurement_theta_min 2.1520
_cell_volume 2755.9(2)
_computing_structure_refinement 'SHELXL-2014/7 (Sheldrick, 2014)'
_diffrn_ambient_environment N~2~
_diffrn_ambient_temperature 180.00(10)
_diffrn_detector 'CCD plate'
_diffrn_measured_fraction_theta_full 0.999
_diffrn_measured_fraction_theta_max 0.999
_diffrn_measurement_device 'four-circle diffractometer'
_diffrn_measurement_device_type 'XtaLAB AFC12 (RINC): Kappa single'
_diffrn_radiation_monochromator graphite
_diffrn_radiation_probe x-ray
_diffrn_radiation_type 'Mo K\a'
_diffrn_radiation_wavelength 0.71073
_diffrn_reflns_av_R_equivalents 0.0367
_diffrn_reflns_av_unetI/netI 0.0456
_diffrn_reflns_Laue_measured_fraction_full 0.999
_diffrn_reflns_Laue_measured_fraction_max 0.999
_diffrn_reflns_limit_h_max 13
_diffrn_reflns_limit_h_min -13
_diffrn_reflns_limit_k_max 20
_diffrn_reflns_limit_k_min -20
_diffrn_reflns_limit_l_max 21
_diffrn_reflns_limit_l_min -21
_diffrn_reflns_number 34912
_diffrn_reflns_point_group_measured_fraction_full 0.999
_diffrn_reflns_point_group_measured_fraction_max 0.999
_diffrn_reflns_theta_full 25.242
_diffrn_reflns_theta_max 27.485
_diffrn_reflns_theta_min 1.922
_diffrn_source 'fine-focus sealed X-ray tube'
_diffrn_source_type 'Enhance (Mo) X-ray Source'
_exptl_absorpt_coefficient_mu 0.780
_exptl_absorpt_correction_T_max 1.00000
_exptl_absorpt_correction_T_min 0.63427
_exptl_absorpt_correction_type multi-scan
_exptl_absorpt_process_details
;
CrysAlisPro 1.171.39.29a (Rigaku Oxford Diffraction, 2015)
Empirical absorption correction using spherical harmonics,
 implemented in SCALE3 ABSPACK scaling algorithm.
;
_exptl_crystal_colour black
_exptl_crystal_density_diffrn 1.841
_exptl_crystal_description plate-like
_exptl_crystal_F_000 1496
_exptl_crystal_size_max 0.18
_exptl_crystal_size_mid 0.15
_exptl_crystal_size_min 0.05
_refine_diff_density_max 2.348
_refine_diff_density_min -1.517
_refine_diff_density_rms 0.119
_refine_ls_extinction_method none
_refine_ls_goodness_of_fit_ref 1.082
_refine_ls_hydrogen_treatment constr
_refine_ls_matrix_type full
_refine_ls_number_parameters 865
_refine_ls_number_reflns 12641
_refine_ls_number_restraints 0
_refine_ls_restrained_S_all 1.082
_refine_ls_R_factor_all 0.0671
_refine_ls_R_factor_gt 0.0530
_refine_ls_shift/su_max 0.001
_refine_ls_shift/su_mean 0.000
_refine_ls_structure_factor_coef Fsqd
_refine_ls_weighting_details 'w=1/[\s^2^(Fo^2^)+(0.0700P)^2^+7.0000P] where P=(Fo^2^+2Fc^2^)/3'
_refine_ls_weighting_scheme calc
_refine_ls_wR_factor_gt 0.1419
_refine_ls_wR_factor_ref 0.1491
_reflns_Friedel_coverage 0.000
_reflns_number_gt 10157
_reflns_number_total 12641
_reflns_threshold_expression 'I > 2\s(I)'
_cod_data_source_file c9sc04044g2.cif
_cod_data_source_block 3_sq
_cod_database_code 1552321
_shelx_shelxl_version_number 2014/7
_shelx_space_group_comment
;
The symmetry employed for this shelxl refinement is uniquely defined
by the following loop, which should always be used as a source of
symmetry information in preference to the above space-group names.
They are only intended as comments.
;

loop_
_space_group_symop_operation_xyz
'x, y, z'
'-x, -y, -z'

loop_
_atom_site_label
_atom_site_type_symbol
_atom_site_fract_x
_atom_site_fract_y
_atom_site_fract_z
_atom_site_U_iso_or_equiv
_atom_site_adp_type
_atom_site_occupancy
_atom_site_site_symmetry_order
_atom_site_calc_flag
_atom_site_refinement_flags_posn
_atom_site_refinement_flags_adp
Pd1 Pd 0.12315(3) 0.56289(2) 0.44015(2) 0.02729(10) Uani 1 1 d . .
F1 F 0.0314(3) 0.8097(2) 0.2586(2) 0.0650(10) Uani 1 1 d . .
F2 F -0.0633(3) 0.8816(2) 0.1279(2) 0.0629(10) Uani 1 1 d . .
F3 F -0.2432(3) 0.7967(2) 0.0134(2) 0.0578(9) Uani 1 1 d . .
F4 F -0.3276(4) 0.6388(2) 0.0264(2) 0.0673(10) Uani 1 1 d . .
F5 F -0.2289(3) 0.56338(19) 0.1532(2) 0.0515(8) Uani 1 1 d . .
F6 F 0.4934(3) 0.4983(2) 0.2393(2) 0.0540(8) Uani 1 1 d . .
F7 F 0.6063(3) 0.4040(3) 0.1199(2) 0.0600(9) Uani 1 1 d . .
F8 F 0.5349(3) 0.2363(2) 0.0640(2) 0.0573(8) Uani 1 1 d . .
F9 F 0.3593(3) 0.1611(2) 0.1332(2) 0.0569(8) Uani 1 1 d . .
F10 F 0.2448(3) 0.2553(2) 0.2517(2) 0.0533(8) Uani 1 1 d . .
O1 O 0.2973(3) 0.4888(2) 0.5954(2) 0.0429(8) Uani 1 1 d . .
O2 O -0.0589(3) 0.6830(2) 0.5633(2) 0.0416(8) Uani 1 1 d . .
N1 N -0.0178(3) 0.6451(2) 0.4269(2) 0.0305(8) Uani 1 1 d . .
N2 N 0.1276(3) 0.5425(2) 0.3155(2) 0.0297(8) Uani 1 1 d . .
N3 N 0.2641(3) 0.4800(2) 0.4522(2) 0.0312(8) Uani 1 1 d . .
C1 C -0.0786(4) 0.6861(3) 0.4847(3) 0.0348(10) Uani 1 1 d . .
C2 C -0.1759(5) 0.7401(3) 0.4539(3) 0.0404(11) Uani 1 1 d . .
H2 H -0.2302 0.7741 0.4838 0.048 Uiso 1 1 calc R U
C3 C -0.1717(4) 0.7311(3) 0.3736(3) 0.0405(11) Uani 1 1 d . .
H3 H -0.2229 0.7582 0.3368 0.049 Uiso 1 1 calc R U
C4 C -0.0727(4) 0.6712(3) 0.3542(3) 0.0332(10) Uani 1 1 d . .
C5 C -0.0374(4) 0.6438(3) 0.2790(3) 0.0330(10) Uani 1 1 d . .
C6 C 0.0550(4) 0.5820(3) 0.2592(3) 0.0313(9) Uani 1 1 d . .
C7 C 0.0839(5) 0.5502(3) 0.1799(3) 0.0401(11) Uani 1 1 d . .
H7 H 0.0479 0.5669 0.1315 0.048 Uiso 1 1 calc R U
C8 C 0.1754(5) 0.4901(4) 0.1878(3) 0.0424(11) Uani 1 1 d . .
H8 H 0.2123 0.4577 0.1458 0.051 Uiso 1 1 calc R U
C9 C 0.2025(4) 0.4871(3) 0.2722(3) 0.0347(10) Uani 1 1 d . .
C10 C 0.2946(4) 0.4356(3) 0.3082(3) 0.0358(10) Uani 1 1 d . .
C11 C 0.3235(4) 0.4322(3) 0.3897(3) 0.0360(10) Uani 1 1 d . .
C12 C 0.4209(5) 0.3820(3) 0.4268(3) 0.0440(12) Uani 1 1 d . .
H12 H 0.4747 0.3448 0.3995 0.053 Uiso 1 1 calc R U
C13 C 0.4192(5) 0.3992(3) 0.5078(3) 0.0434(12) Uani 1 1 d . .
H13 H 0.4709 0.3764 0.5477 0.052 Uiso 1 1 calc R U
C14 C 0.3209(5) 0.4602(3) 0.5204(3) 0.0361(10) Uani 1 1 d . .
C15 C 0.2003(4) 0.5452(3) 0.6170(3) 0.0353(10) Uani 1 1 d . .
C16 C 0.1203(4) 0.5836(3) 0.5612(3) 0.0301(9) Uani 1 1 d . .
C17 C 0.0337(4) 0.6360(3) 0.6017(3) 0.0346(10) Uani 1 1 d . .
C18 C 0.0268(5) 0.6479(3) 0.6850(3) 0.0432(12) Uani 1 1 d . .
H18 H -0.0332 0.6840 0.7069 0.052 Uiso 1 1 calc R U
C19 C 0.1076(5) 0.6070(4) 0.7348(3) 0.0429(12) Uani 1 1 d . .
H19 H 0.1031 0.6144 0.7906 0.051 Uiso 1 1 calc R U
C20 C 0.1966(5) 0.5541(3) 0.7007(3) 0.0420(12) Uani 1 1 d . .
H20 H 0.2528 0.5251 0.7330 0.050 Uiso 1 1 calc R U
C21 C -0.0974(4) 0.6851(3) 0.2092(3) 0.0362(10) Uani 1 1 d . .
C22 C -0.0571(5) 0.7672(3) 0.2018(3) 0.0433(12) Uani 1 1 d . .
C23 C -0.1056(5) 0.8050(4) 0.1369(4) 0.0471(13) Uani 1 1 d . .
C24 C -0.1961(5) 0.7608(3) 0.0774(3) 0.0434(12) Uani 1 1 d . .
C25 C -0.2382(5) 0.6801(4) 0.0836(3) 0.0469(12) Uani 1 1 d . .
C26 C -0.1884(5) 0.6429(3) 0.1485(3) 0.0415(11) Uani 1 1 d . .
C27 C 0.3665(5) 0.3790(3) 0.2505(3) 0.0388(11) Uani 1 1 d . .
C28 C 0.4601(5) 0.4150(3) 0.2144(3) 0.0407(11) Uani 1 1 d . .
C29 C 0.5176(5) 0.3678(4) 0.1536(3) 0.0430(12) Uani 1 1 d . .
C30 C 0.4826(5) 0.2825(4) 0.1254(3) 0.0422(12) Uani 1 1 d . .
C31 C 0.3921(5) 0.2444(3) 0.1606(3) 0.0445(12) Uani 1 1 d . .
C32 C 0.3351(5) 0.2930(3) 0.2208(3) 0.0409(11) Uani 1 1 d . .
Pd2 Pd 0.61522(3) 0.92054(2) 0.41946(2) 0.02609(10) Uani 1 1 d . .
F11 F 1.0212(3) 0.9948(3) 0.2752(2) 0.0631(10) Uani 1 1 d . .
F12 F 1.1443(3) 1.0648(4) 0.1708(3) 0.0912(16) Uani 1 1 d . .
F13 F 1.0363(3) 1.1902(3) 0.0964(3) 0.0861(15) Uani 1 1 d . .
F14 F 0.7982(3) 1.2398(2) 0.1202(2) 0.0636(10) Uani 1 1 d . .
F15 F 0.6733(3) 1.1662(2) 0.2195(2) 0.0592(9) Uani 1 1 d . .
F16 F 0.2215(3) 0.8427(2) 0.1555(2) 0.0674(10) Uani 1 1 d . .
F17 F 0.0931(3) 0.7330(3) 0.0296(2) 0.0776(12) Uani 1 1 d . .
F18 F 0.1854(4) 0.5774(3) -0.0229(2) 0.0779(12) Uani 1 1 d . .
F19 F 0.4103(4) 0.5312(2) 0.0507(3) 0.0792(12) Uani 1 1 d . .
F20 F 0.5404(3) 0.6411(2) 0.1767(2) 0.0605(9) Uani 1 1 d . .
O3 O 0.4474(3) 0.8134(2) 0.5292(2) 0.0392(8) Uani 1 1 d . .
O4 O 0.7784(3) 1.0431(2) 0.5865(2) 0.0403(8) Uani 1 1 d . .
N4 N 0.7483(3) 1.0152(2) 0.4425(2) 0.0301(8) Uani 1 1 d . .
N5 N 0.6161(3) 0.9144(2) 0.2958(2) 0.0279(7) Uani 1 1 d . .
N6 N 0.4807(3) 0.8272(2) 0.3959(2) 0.0298(8) Uani 1 1 d . .
C33 C 0.8017(5) 1.0546(3) 0.5144(3) 0.0393(11) Uani 1 1 d . .
C34 C 0.8943(5) 1.1200(4) 0.5102(3) 0.0504(14) Uani 1 1 d . .
H34 H 0.9424 1.1557 0.5536 0.060 Uiso 1 1 calc R U
C35 C 0.8958(5) 1.1182(4) 0.4296(3) 0.0477(13) Uani 1 1 d . .
H35 H 0.9472 1.1521 0.4066 0.057 Uiso 1 1 calc R U
C36 C 0.8025(4) 1.0535(3) 0.3853(3) 0.0348(10) Uani 1 1 d . .
C37 C 0.7740(4) 1.0310(3) 0.3022(3) 0.0330(10) Uani 1 1 d . .
C38 C 0.6855(4) 0.9661(3) 0.2587(3) 0.0337(10) Uani 1 1 d . .
C39 C 0.6571(5) 0.9443(3) 0.1727(3) 0.0395(11) Uani 1 1 d . .
H39 H 0.6920 0.9697 0.1345 0.047 Uiso 1 1 calc R U
C40 C 0.5679(5) 0.8780(3) 0.1561(3) 0.0375(10) Uani 1 1 d . .
H40 H 0.5313 0.8497 0.1048 0.045 Uiso 1 1 calc R U
C41 C 0.5426(4) 0.8614(3) 0.2334(3) 0.0338(10) Uani 1 1 d . .
C42 C 0.4532(4) 0.7997(3) 0.2453(3) 0.0321(9) Uani 1 1 d . .
C43 C 0.4248(4) 0.7845(3) 0.3184(3) 0.0322(9) Uani 1 1 d . .
C44 C 0.3306(4) 0.7230(3) 0.3297(3) 0.0381(11) Uani 1 1 d . .
H44 H 0.2800 0.6858 0.2886 0.046 Uiso 1 1 calc R U
C45 C 0.3299(5) 0.7294(3) 0.4097(3) 0.0405(11) Uani 1 1 d . .
H45 H 0.2787 0.6983 0.4354 0.049 Uiso 1 1 calc R U
C46 C 0.4246(4) 0.7945(3) 0.4486(3) 0.0333(10) Uani 1 1 d . .
C47 C 0.5341(4) 0.8764(3) 0.5749(3) 0.0335(10) Uani 1 1 d . .
C48 C 0.6142(4) 0.9269(3) 0.5399(3) 0.0271(8) Uani 1 1 d . .
C49 C 0.6892(4) 0.9839(3) 0.6009(3) 0.0332(10) Uani 1 1 d . .
C50 C 0.6845(5) 0.9934(3) 0.6842(3) 0.0379(10) Uani 1 1 d . .
H50 H 0.7359 1.0345 0.7208 0.045 Uiso 1 1 calc R U
C51 C 0.6021(5) 0.9408(4) 0.7126(3) 0.0409(11) Uani 1 1 d . .
H51 H 0.5975 0.9460 0.7682 0.049 Uiso 1 1 calc R U
C52 C 0.5281(5) 0.8814(3) 0.6565(3) 0.0393(11) Uani 1 1 d . .
H52 H 0.4738 0.8444 0.6738 0.047 Uiso 1 1 calc R U
C53 C 0.8436(4) 1.0785(3) 0.2505(3) 0.0351(10) Uani 1 1 d . .
C54 C 0.9650(5) 1.0549(4) 0.2379(3) 0.0435(12) Uani 1 1 d . .
C55 C 1.0295(5) 1.0918(5) 0.1859(4) 0.0584(17) Uani 1 1 d . .
C56 C 0.9739(5) 1.1543(4) 0.1472(4) 0.0570(16) Uani 1 1 d . .
C57 C 0.8537(5) 1.1801(4) 0.1590(3) 0.0448(12) Uani 1 1 d . .
C58 C 0.7904(5) 1.1415(3) 0.2107(3) 0.0417(11) Uani 1 1 d . .
C59 C 0.3850(4) 0.7443(3) 0.1698(3) 0.0347(10) Uani 1 1 d . .
C60 C 0.2709(5) 0.7665(3) 0.1300(3) 0.0414(11) Uani 1 1 d . .
C61 C 0.2040(5) 0.7109(4) 0.0654(3) 0.0498(14) Uani 1 1 d . .
C62 C 0.2510(6) 0.6320(4) 0.0389(3) 0.0549(16) Uani 1 1 d . .
C63 C 0.3644(6) 0.6088(4) 0.0750(4) 0.0535(14) Uani 1 1 d . .
C64 C 0.4293(5) 0.6652(3) 0.1404(3) 0.0429(12) Uani 1 1 d . .

loop_
_atom_site_aniso_label
_atom_site_aniso_U_11
_atom_site_aniso_U_22
_atom_site_aniso_U_33
_atom_site_aniso_U_23
_atom_site_aniso_U_13
_atom_site_aniso_U_12
Pd1 0.02051(16) 0.02321(17) 0.03843(19) 0.00929(13) 0.00031(13) -0.00453(12)
F1 0.057(2) 0.0519(19) 0.083(2) 0.0325(18) -0.0281(18) -0.0250(16)
F2 0.054(2) 0.053(2) 0.087(3) 0.0414(19) -0.0088(18) -0.0128(16)
F3 0.061(2) 0.062(2) 0.0525(19) 0.0271(16) -0.0041(16) 0.0080(17)
F4 0.078(3) 0.057(2) 0.057(2) 0.0091(17) -0.0279(18) -0.0119(18)
F5 0.0531(19) 0.0334(15) 0.063(2) 0.0117(14) -0.0135(15) -0.0100(13)
F6 0.0445(18) 0.0525(19) 0.065(2) 0.0063(16) 0.0129(15) -0.0134(15)
F7 0.0405(18) 0.081(2) 0.061(2) 0.0132(18) 0.0184(15) -0.0105(17)
F8 0.0513(19) 0.070(2) 0.0520(19) 0.0087(16) 0.0153(15) 0.0133(17)
F9 0.069(2) 0.0416(18) 0.063(2) 0.0130(15) 0.0158(17) 0.0066(16)
F10 0.060(2) 0.0400(17) 0.068(2) 0.0180(15) 0.0285(17) 0.0009(15)
O1 0.0386(19) 0.048(2) 0.0419(19) 0.0151(16) -0.0030(15) 0.0059(16)
O2 0.0387(19) 0.0415(19) 0.047(2) 0.0100(16) 0.0092(16) 0.0023(15)
N1 0.0227(17) 0.0232(17) 0.045(2) 0.0071(16) 0.0022(16) -0.0022(14)
N2 0.0241(18) 0.0257(18) 0.040(2) 0.0099(15) 0.0007(15) -0.0035(14)
N3 0.0273(18) 0.0266(18) 0.041(2) 0.0104(16) 0.0037(16) 0.0006(14)
C1 0.025(2) 0.030(2) 0.050(3) 0.008(2) 0.004(2) -0.0028(17)
C2 0.029(2) 0.032(2) 0.061(3) 0.008(2) 0.008(2) 0.0041(19)
C3 0.028(2) 0.033(2) 0.060(3) 0.013(2) -0.003(2) 0.0005(19)
C4 0.024(2) 0.028(2) 0.048(3) 0.0110(19) -0.0008(19) -0.0059(17)
C5 0.025(2) 0.029(2) 0.045(3) 0.0120(19) -0.0028(19) -0.0045(17)
C6 0.026(2) 0.027(2) 0.042(2) 0.0135(18) -0.0011(18) -0.0033(17)
C7 0.032(2) 0.049(3) 0.042(3) 0.021(2) 0.000(2) 0.000(2)
C8 0.040(3) 0.049(3) 0.041(3) 0.012(2) 0.011(2) 0.006(2)
C9 0.029(2) 0.034(2) 0.041(3) 0.011(2) 0.0031(19) -0.0003(18)
C10 0.032(2) 0.033(2) 0.044(3) 0.013(2) 0.003(2) 0.0003(19)
C11 0.029(2) 0.034(2) 0.046(3) 0.015(2) 0.001(2) 0.0016(19)
C12 0.038(3) 0.041(3) 0.055(3) 0.015(2) 0.008(2) 0.011(2)
C13 0.036(3) 0.045(3) 0.052(3) 0.021(2) -0.001(2) 0.008(2)
C14 0.034(2) 0.029(2) 0.046(3) 0.012(2) -0.001(2) 0.0011(18)
C15 0.029(2) 0.033(2) 0.043(3) 0.007(2) 0.0013(19) -0.0093(18)
C16 0.028(2) 0.023(2) 0.039(2) 0.0051(18) 0.0041(18) -0.0119(16)
C17 0.033(2) 0.029(2) 0.042(3) 0.0101(19) 0.003(2) -0.0087(18)
C18 0.039(3) 0.042(3) 0.048(3) 0.004(2) 0.013(2) -0.005(2)
C19 0.041(3) 0.049(3) 0.038(3) 0.007(2) 0.004(2) -0.008(2)
C20 0.037(3) 0.046(3) 0.042(3) 0.013(2) -0.006(2) -0.012(2)
C21 0.029(2) 0.033(2) 0.046(3) 0.012(2) 0.000(2) 0.0002(18)
C22 0.032(2) 0.041(3) 0.056(3) 0.017(2) -0.008(2) -0.008(2)
C23 0.040(3) 0.047(3) 0.060(3) 0.029(3) 0.002(2) -0.003(2)
C24 0.044(3) 0.044(3) 0.044(3) 0.018(2) -0.001(2) 0.003(2)
C25 0.044(3) 0.044(3) 0.048(3) 0.008(2) -0.008(2) 0.000(2)
C26 0.042(3) 0.034(2) 0.048(3) 0.014(2) -0.001(2) 0.001(2)
C27 0.033(2) 0.036(2) 0.049(3) 0.015(2) 0.003(2) 0.009(2)
C28 0.031(2) 0.042(3) 0.050(3) 0.012(2) 0.002(2) -0.001(2)
C29 0.027(2) 0.064(3) 0.040(3) 0.016(2) 0.006(2) 0.001(2)
C30 0.039(3) 0.051(3) 0.038(3) 0.011(2) 0.007(2) 0.011(2)
C31 0.043(3) 0.042(3) 0.050(3) 0.014(2) 0.006(2) 0.011(2)
C32 0.037(3) 0.044(3) 0.047(3) 0.019(2) 0.012(2) 0.007(2)
Pd2 0.01938(16) 0.02407(17) 0.03557(19) 0.00872(13) 0.00217(12) -0.00324(12)
F11 0.0321(16) 0.090(3) 0.081(2) 0.053(2) 0.0085(16) 0.0065(16)
F12 0.0299(18) 0.158(4) 0.113(3) 0.090(3) 0.022(2) 0.010(2)
F13 0.0411(19) 0.142(4) 0.099(3) 0.086(3) 0.0105(19) -0.014(2)
F14 0.058(2) 0.065(2) 0.079(2) 0.046(2) 0.0109(18) -0.0027(17)
F15 0.0502(19) 0.061(2) 0.080(2) 0.0363(18) 0.0281(18) 0.0138(16)
F16 0.057(2) 0.065(2) 0.067(2) -0.0069(18) -0.0144(18) 0.0139(18)
F17 0.046(2) 0.120(4) 0.053(2) -0.005(2) -0.0155(16) 0.001(2)
F18 0.069(2) 0.092(3) 0.056(2) -0.030(2) 0.0086(18) -0.034(2)
F19 0.095(3) 0.048(2) 0.085(3) -0.0202(19) 0.018(2) -0.004(2)
F20 0.053(2) 0.0430(18) 0.080(2) 0.0056(17) -0.0008(18) 0.0107(15)
O3 0.0358(18) 0.0365(18) 0.048(2) 0.0137(15) 0.0069(15) -0.0123(14)
O4 0.0366(18) 0.0433(19) 0.0388(18) 0.0065(15) -0.0014(14) -0.0155(15)
N4 0.0246(18) 0.0282(18) 0.038(2) 0.0093(15) 0.0015(15) -0.0070(14)
N5 0.0202(17) 0.0289(18) 0.0340(19) 0.0063(15) 0.0012(14) -0.0047(14)
N6 0.0219(17) 0.0261(18) 0.041(2) 0.0084(15) 0.0017(15) -0.0048(14)
C33 0.036(3) 0.039(3) 0.044(3) 0.012(2) 0.004(2) -0.008(2)
C34 0.052(3) 0.049(3) 0.047(3) 0.006(2) -0.002(2) -0.031(3)
C35 0.041(3) 0.047(3) 0.053(3) 0.011(2) -0.001(2) -0.028(2)
C36 0.027(2) 0.034(2) 0.044(3) 0.012(2) 0.0023(19) -0.0124(18)
C37 0.027(2) 0.037(2) 0.037(2) 0.015(2) 0.0026(18) -0.0096(18)
C38 0.026(2) 0.036(2) 0.041(3) 0.011(2) 0.0043(18) -0.0063(18)
C39 0.033(2) 0.048(3) 0.040(3) 0.013(2) 0.007(2) -0.010(2)
C40 0.034(2) 0.043(3) 0.035(2) 0.006(2) 0.0043(19) -0.008(2)
C41 0.027(2) 0.034(2) 0.041(3) 0.009(2) 0.0035(19) -0.0047(18)
C42 0.024(2) 0.030(2) 0.041(2) 0.0064(19) -0.0010(18) -0.0035(17)
C43 0.026(2) 0.026(2) 0.044(3) 0.0078(19) -0.0010(18) -0.0055(17)
C44 0.032(2) 0.034(2) 0.049(3) 0.012(2) 0.001(2) -0.0116(19)
C45 0.031(2) 0.035(2) 0.057(3) 0.013(2) 0.007(2) -0.0134(19)
C46 0.029(2) 0.031(2) 0.041(3) 0.0094(19) 0.0054(19) -0.0043(18)
C47 0.028(2) 0.029(2) 0.045(3) 0.0123(19) 0.0046(19) 0.0019(18)
C48 0.0210(19) 0.027(2) 0.034(2) 0.0098(17) 0.0011(16) 0.0061(16)
C49 0.024(2) 0.033(2) 0.044(3) 0.011(2) 0.0045(19) 0.0034(18)
C50 0.032(2) 0.041(3) 0.038(3) 0.006(2) -0.0039(19) 0.003(2)
C51 0.035(3) 0.057(3) 0.034(2) 0.017(2) 0.007(2) 0.011(2)
C52 0.035(3) 0.044(3) 0.044(3) 0.017(2) 0.008(2) 0.002(2)
C53 0.030(2) 0.030(2) 0.045(3) 0.010(2) 0.0009(19) -0.0116(18)
C54 0.028(2) 0.056(3) 0.051(3) 0.026(3) 0.001(2) -0.009(2)
C55 0.027(3) 0.089(5) 0.071(4) 0.047(4) 0.005(3) -0.007(3)
C56 0.037(3) 0.080(4) 0.062(4) 0.040(3) 0.001(3) -0.019(3)
C57 0.041(3) 0.046(3) 0.051(3) 0.022(2) 0.004(2) -0.009(2)
C58 0.033(3) 0.043(3) 0.053(3) 0.016(2) 0.010(2) -0.006(2)
C59 0.029(2) 0.035(2) 0.040(3) 0.008(2) 0.0026(19) -0.0083(18)
C60 0.036(3) 0.043(3) 0.041(3) 0.002(2) 0.000(2) -0.004(2)
C61 0.034(3) 0.074(4) 0.038(3) 0.005(3) 0.001(2) -0.011(3)
C62 0.048(3) 0.071(4) 0.039(3) -0.012(3) 0.013(2) -0.028(3)
C63 0.056(4) 0.042(3) 0.059(4) -0.008(3) 0.018(3) -0.010(3)
C64 0.036(3) 0.040(3) 0.052(3) 0.007(2) 0.005(2) -0.006(2)

loop_
_atom_type_symbol
_atom_type_description
_atom_type_scat_dispersion_real
_atom_type_scat_dispersion_imag
_atom_type_scat_source
C C 0.0033 0.0016 'International Tables Vol C Tables 4.2.6.8 and 6.1.1.4'
H H 0.0000 0.0000 'International Tables Vol C Tables 4.2.6.8 and 6.1.1.4'
N N 0.0061 0.0033 'International Tables Vol C Tables 4.2.6.8 and 6.1.1.4'
O O 0.0106 0.0060 'International Tables Vol C Tables 4.2.6.8 and 6.1.1.4'
F F 0.0171 0.0103 'International Tables Vol C Tables 4.2.6.8 and 6.1.1.4'
Pd Pd -0.9988 1.0072 'International Tables Vol C Tables 4.2.6.8 and 6.1.1.4'

loop_
_geom_angle_atom_site_label_1
_geom_angle_atom_site_label_2
_geom_angle_atom_site_label_3
_geom_angle
N1 Pd1 N3 179.43(16)
N1 Pd1 C16 90.11(17)
N3 Pd1 C16 90.43(17)
N1 Pd1 N2 89.96(15)
N3 Pd1 N2 89.50(15)
C16 Pd1 N2 179.43(15)
C14 O1 C15 125.8(4)
C1 O2 C17 125.8(4)
C1 N1 C4 105.5(4)
C1 N1 Pd1 127.1(3)
C4 N1 Pd1 127.4(3)
C9 N2 C6 106.1(4)
C9 N2 Pd1 127.3(3)
C6 N2 Pd1 126.6(3)
C14 N3 C11 105.6(4)
C14 N3 Pd1 126.9(3)
C11 N3 Pd1 127.5(3)
O2 C1 N1 127.6(4)
O2 C1 C2 119.6(4)
N1 C1 C2 112.8(4)
C3 C2 C1 105.8(4)
C3 C2 H2 127.1
C1 C2 H2 127.1
C2 C3 C4 107.7(4)
C2 C3 H3 126.2
C4 C3 H3 126.2
C5 C4 N1 124.9(4)
C5 C4 C3 126.9(4)
N1 C4 C3 108.3(4)
C4 C5 C6 126.9(4)
C4 C5 C21 117.7(4)
C6 C5 C21 115.3(4)
N2 C6 C7 110.0(4)
N2 C6 C5 124.2(4)
C7 C6 C5 125.9(4)
C8 C7 C6 107.0(4)
C8 C7 H7 126.5
C6 C7 H7 126.5
C7 C8 C9 106.7(5)
C7 C8 H8 126.7
C9 C8 H8 126.7
N2 C9 C10 124.0(4)
N2 C9 C8 110.3(4)
C10 C9 C8 125.7(5)
C11 C10 C9 126.8(5)
C11 C10 C27 117.2(4)
C9 C10 C27 116.0(4)
C10 C11 N3 124.8(4)
C10 C11 C12 126.8(5)
N3 C11 C12 108.4(4)
C13 C12 C11 107.3(5)
C13 C12 H12 126.4
C11 C12 H12 126.4
C12 C13 C14 105.8(4)
C12 C13 H13 127.1
C14 C13 H13 127.1
O1 C14 N3 127.8(4)
O1 C14 C13 119.2(4)
N3 C14 C13 113.0(5)
C16 C15 C20 126.6(5)
C16 C15 O1 124.1(4)
C20 C15 O1 109.3(4)
C15 C16 C17 110.3(4)
C15 C16 Pd1 124.9(3)
C17 C16 Pd1 124.7(3)
C18 C17 O2 110.1(4)
C18 C17 C16 125.4(5)
O2 C17 C16 124.5(4)
C19 C18 C17 120.3(5)
C19 C18 H18 119.8
C17 C18 H18 119.8
C18 C19 C20 118.5(5)
C18 C19 H19 120.7
C20 C19 H19 120.7
C19 C20 C15 118.8(5)
C19 C20 H20 120.6
C15 C20 H20 120.6
C26 C21 C22 117.5(4)
C26 C21 C5 122.4(4)
C22 C21 C5 120.0(4)
F1 C22 C23 119.2(5)
F1 C22 C21 119.3(4)
C23 C22 C21 121.5(5)
F2 C23 C22 121.4(5)
F2 C23 C24 119.1(5)
C22 C23 C24 119.4(5)
F3 C24 C25 119.8(5)
F3 C24 C23 119.9(5)
C25 C24 C23 120.3(5)
F4 C25 C26 120.6(5)
F4 C25 C24 119.7(5)
C26 C25 C24 119.7(5)
F5 C26 C25 119.2(5)
F5 C26 C21 119.2(4)
C25 C26 C21 121.6(5)
C32 C27 C28 116.0(5)
C32 C27 C10 123.3(5)
C28 C27 C10 120.1(4)
F6 C28 C29 118.7(5)
F6 C28 C27 119.1(5)
C29 C28 C27 122.2(5)
F7 C29 C28 120.9(5)
F7 C29 C30 119.2(5)
C28 C29 C30 119.8(5)
F8 C30 C29 120.5(5)
F8 C30 C31 120.0(5)
C29 C30 C31 119.5(5)
F9 C31 C32 121.1(5)
F9 C31 C30 119.1(5)
C32 C31 C30 119.7(5)
F10 C32 C31 118.4(5)
F10 C32 C27 118.9(5)
C31 C32 C27 122.7(5)
C48 Pd2 N6 90.02(17)
C48 Pd2 N4 90.25(17)
N6 Pd2 N4 179.20(15)
C48 Pd2 N5 179.83(16)
N6 Pd2 N5 90.04(15)
N4 Pd2 N5 89.68(14)
C46 O3 C47 125.9(4)
C33 O4 C49 125.5(4)
C33 N4 C36 105.8(4)
C33 N4 Pd2 126.8(3)
C36 N4 Pd2 127.5(3)
C41 N5 C38 105.7(4)
C41 N5 Pd2 127.0(3)
C38 N5 Pd2 127.1(3)
C46 N6 C43 105.5(4)
C46 N6 Pd2 127.7(3)
C43 N6 Pd2 126.8(3)
N4 C33 O4 128.2(4)
N4 C33 C34 113.2(4)
O4 C33 C34 118.6(5)
C35 C34 C33 105.2(4)
C35 C34 H34 127.4
C33 C34 H34 127.4
C34 C35 C36 107.5(4)
C34 C35 H35 126.3
C36 C35 H35 126.3
C37 C36 N4 125.1(4)
C37 C36 C35 126.5(4)
N4 C36 C35 108.3(4)
C36 C37 C38 126.7(4)
C36 C37 C53 117.5(4)
C38 C37 C53 115.8(4)
N5 C38 C39 110.4(4)
N5 C38 C37 123.9(4)
C39 C38 C37 125.7(4)
C40 C39 C38 106.9(4)
C40 C39 H39 126.5
C38 C39 H39 126.5
C39 C40 C41 106.4(4)
C39 C40 H40 126.8
C41 C40 H40 126.8
N5 C41 C40 110.5(4)
N5 C41 C42 123.9(4)
C40 C41 C42 125.6(4)
C43 C42 C41 126.6(4)
C43 C42 C59 116.8(4)
C41 C42 C59 116.7(4)
C42 C43 N6 125.6(4)
C42 C43 C44 126.0(4)
N6 C43 C44 108.4(4)
C45 C44 C43 107.3(4)
C45 C44 H44 126.4
C43 C44 H44 126.4
C44 C45 C46 106.2(4)
C44 C45 H45 126.9
C46 C45 H45 126.9
N6 C46 O3 127.6(4)
N6 C46 C45 112.6(4)
O3 C46 C45 119.8(4)
C52 C47 O3 109.9(4)
C52 C47 C48 126.2(5)
O3 C47 C48 123.9(4)
C49 C48 C47 110.5(4)
C49 C48 Pd2 124.6(3)
C47 C48 Pd2 124.9(3)
C48 C49 C50 125.7(4)
C48 C49 O4 124.7(4)
C50 C49 O4 109.6(4)
C51 C50 C49 119.4(5)
C51 C50 H50 120.3
C49 C50 H50 120.3
C52 C51 C50 118.2(5)
C52 C51 H51 120.9
C50 C51 H51 120.9
C51 C52 C47 119.9(5)
C51 C52 H52 120.1
C47 C52 H52 120.1
C54 C53 C58 117.4(4)
C54 C53 C37 119.2(4)
C58 C53 C37 123.3(4)
F11 C54 C53 119.9(4)
F11 C54 C55 118.5(5)
C53 C54 C55 121.6(5)
F12 C55 C54 120.9(5)
F12 C55 C56 119.5(5)
C54 C55 C56 119.5(5)
F13 C56 C57 119.9(5)
F13 C56 C55 119.7(5)
C57 C56 C55 120.5(5)
F14 C57 C56 120.6(5)
F14 C57 C58 120.4(5)
C56 C57 C58 118.9(5)
F15 C58 C53 120.2(4)
F15 C58 C57 117.6(5)
C53 C58 C57 122.1(5)
C64 C59 C60 116.5(5)
C64 C59 C42 120.5(4)
C60 C59 C42 122.8(4)
F16 C60 C61 118.4(5)
F16 C60 C59 119.8(4)
C61 C60 C59 121.8(5)
F17 C61 C60 120.5(6)
F17 C61 C62 119.8(5)
C60 C61 C62 119.7(5)
C63 C62 F18 119.9(6)
C63 C62 C61 120.2(5)
F18 C62 C61 119.9(6)
F19 C63 C62 120.8(5)
F19 C63 C64 120.1(6)
C62 C63 C64 119.1(5)
F20 C64 C59 118.7(5)
F20 C64 C63 118.6(5)
C59 C64 C63 122.7(5)

loop_
_geom_bond_atom_site_label_1
_geom_bond_atom_site_label_2
_geom_bond_distance
Pd1 N1 2.005(4)
Pd1 N3 2.010(4)
Pd1 C16 2.004(5)
Pd1 N2 2.066(4)
F1 C22 1.334(6)
F2 C23 1.329(6)
F3 C24 1.338(6)
F4 C25 1.336(6)
F5 C26 1.343(6)
F6 C28 1.337(6)
F7 C29 1.342(6)
F8 C30 1.342(6)
F9 C31 1.342(6)
F10 C32 1.340(6)
O1 C14 1.318(6)
O1 C15 1.413(6)
O2 C1 1.316(6)
O2 C17 1.394(6)
N1 C1 1.317(6)
N1 C4 1.408(6)
N2 C9 1.368(6)
N2 C6 1.375(6)
N3 C14 1.307(6)
N3 C11 1.408(6)
C1 C2 1.444(7)
C2 C3 1.336(8)
C2 H2 0.9300
C3 C4 1.452(7)
C3 H3 0.9300
C4 C5 1.365(7)
C5 C6 1.421(6)
C5 C21 1.506(6)
C6 C7 1.413(7)
C7 C8 1.373(7)
C7 H7 0.9300
C8 C9 1.415(7)
C8 H8 0.9300
C9 C10 1.416(6)
C10 C11 1.370(7)
C10 C27 1.493(7)
C11 C12 1.447(7)
C12 C13 1.342(8)
C12 H12 0.9300
C13 C14 1.438(7)
C13 H13 0.9300
C15 C16 1.398(7)
C15 C20 1.392(7)
C16 C17 1.408(7)
C17 C18 1.389(7)
C18 C19 1.362(8)
C18 H18 0.9300
C19 C20 1.384(8)
C19 H19 0.9300
C20 H20 0.9300
C21 C26 1.384(7)
C21 C22 1.393(7)
C22 C23 1.372(7)
C23 C24 1.380(8)
C24 C25 1.372(8)
C25 C26 1.371(7)
C27 C32 1.383(7)
C27 C28 1.405(7)
C28 C29 1.372(7)
C29 C30 1.377(8)
C30 C31 1.387(8)
C31 C32 1.371(7)
Pd2 C48 2.007(4)
Pd2 N6 2.004(3)
Pd2 N4 2.009(3)
Pd2 N5 2.061(4)
F11 C54 1.325(6)
F12 C55 1.343(7)
F13 C56 1.347(6)
F14 C57 1.331(6)
F15 C58 1.334(6)
F16 C60 1.338(6)
F17 C61 1.330(7)
F18 C62 1.338(6)
F19 C63 1.337(7)
F20 C64 1.345(6)
O3 C46 1.320(6)
O3 C47 1.402(6)
O4 C33 1.309(6)
O4 C49 1.407(5)
N4 C33 1.309(6)
N4 C36 1.405(6)
N5 C41 1.369(6)
N5 C38 1.380(5)
N6 C46 1.308(6)
N6 C43 1.406(6)
C33 C34 1.445(7)
C34 C35 1.349(8)
C34 H34 0.9300
C35 C36 1.453(6)
C35 H35 0.9300
C36 C37 1.367(7)
C37 C38 1.419(6)
C37 C53 1.508(6)
C38 C39 1.414(7)
C39 C40 1.377(7)
C39 H39 0.9300
C40 C41 1.427(7)
C40 H40 0.9300
C41 C42 1.420(6)
C42 C43 1.363(7)
C42 C59 1.501(6)
C43 C44 1.450(6)
C44 C45 1.329(7)
C44 H44 0.9300
C45 C46 1.442(6)
C45 H45 0.9300
C47 C52 1.367(7)
C47 C48 1.417(6)
C48 C49 1.394(6)
C49 C50 1.388(7)
C50 C51 1.392(7)
C50 H50 0.9300
C51 C52 1.369(7)
C51 H51 0.9300
C52 H52 0.9300
C53 C54 1.386(7)
C53 C58 1.373(7)
C54 C55 1.383(7)
C55 C56 1.367(8)
C56 C57 1.379(8)
C57 C58 1.387(7)
C59 C64 1.369(7)
C59 C60 1.384(7)
C60 C61 1.380(7)
C61 C62 1.367(9)
C62 C63 1.360(9)
C63 C64 1.386(8)

loop_
_geom_torsion_atom_site_label_1
_geom_torsion_atom_site_label_2
_geom_torsion_atom_site_label_3
_geom_torsion_atom_site_label_4
_geom_torsion
C17 O2 C1 N1 1.3(7)
C17 O2 C1 C2 -178.0(4)
C4 N1 C1 O2 -178.9(4)
Pd1 N1 C1 O2 1.1(7)
C4 N1 C1 C2 0.4(5)
Pd1 N1 C1 C2 -179.6(3)
O2 C1 C2 C3 178.8(4)
N1 C1 C2 C3 -0.5(6)
C1 C2 C3 C4 0.4(5)
C1 N1 C4 C5 180.0(4)
Pd1 N1 C4 C5 0.0(6)
C1 N1 C4 C3 -0.2(5)
Pd1 N1 C4 C3 179.8(3)
C2 C3 C4 C5 179.7(5)
C2 C3 C4 N1 -0.1(5)
N1 C4 C5 C6 3.2(7)
C3 C4 C5 C6 -176.6(4)
N1 C4 C5 C21 -174.0(4)
C3 C4 C5 C21 6.2(7)
C9 N2 C6 C7 0.7(5)
Pd1 N2 C6 C7 -179.2(3)
C9 N2 C6 C5 179.1(4)
Pd1 N2 C6 C5 -0.8(6)
C4 C5 C6 N2 -2.8(7)
C21 C5 C6 N2 174.5(4)
C4 C5 C6 C7 175.4(5)
C21 C5 C6 C7 -7.4(7)
N2 C6 C7 C8 0.2(5)
C5 C6 C7 C8 -178.2(5)
C6 C7 C8 C9 -0.9(6)
C6 N2 C9 C10 177.9(4)
Pd1 N2 C9 C10 -2.3(7)
C6 N2 C9 C8 -1.3(5)
Pd1 N2 C9 C8 178.6(3)
C7 C8 C9 N2 1.4(6)
C7 C8 C9 C10 -177.8(5)
N2 C9 C10 C11 0.3(8)
C8 C9 C10 C11 179.3(5)
N2 C9 C10 C27 179.8(4)
C8 C9 C10 C27 -1.2(7)
C9 C10 C11 N3 0.5(8)
C27 C10 C11 N3 -179.0(4)
C9 C10 C11 C12 -177.5(5)
C27 C10 C11 C12 3.0(8)
C14 N3 C11 C10 -178.3(5)
Pd1 N3 C11 C10 0.9(7)
C14 N3 C11 C12 0.0(5)
Pd1 N3 C11 C12 179.2(3)
C10 C11 C12 C13 178.4(5)
N3 C11 C12 C13 0.1(6)
C11 C12 C13 C14 -0.2(6)
C15 O1 C14 N3 2.8(8)
C15 O1 C14 C13 -176.7(4)
C11 N3 C14 O1 -179.7(5)
Pd1 N3 C14 O1 1.1(7)
C11 N3 C14 C13 -0.1(5)
Pd1 N3 C14 C13 -179.3(3)
C12 C13 C14 O1 179.8(5)
C12 C13 C14 N3 0.2(6)
C14 O1 C15 C16 -4.6(7)
C14 O1 C15 C20 174.1(4)
C20 C15 C16 C17 1.3(6)
O1 C15 C16 C17 179.8(4)
C20 C15 C16 Pd1 -176.1(4)
O1 C15 C16 Pd1 2.4(6)
C1 O2 C17 C18 -180.0(4)
C1 O2 C17 C16 -0.5(7)
C15 C16 C17 C18 -0.5(6)
Pd1 C16 C17 C18 177.0(4)
C15 C16 C17 O2 -179.9(4)
Pd1 C16 C17 O2 -2.4(6)
O2 C17 C18 C19 179.1(5)
C16 C17 C18 C19 -0.3(8)
C17 C18 C19 C20 0.4(8)
C18 C19 C20 C15 0.3(7)
C16 C15 C20 C19 -1.3(7)
O1 C15 C20 C19 -180.0(4)
C4 C5 C21 C26 -106.2(6)
C6 C5 C21 C26 76.3(6)
C4 C5 C21 C22 77.1(6)
C6 C5 C21 C22 -100.4(6)
C26 C21 C22 F1 -179.3(5)
C5 C21 C22 F1 -2.4(8)
C26 C21 C22 C23 0.0(8)
C5 C21 C22 C23 176.9(5)
F1 C22 C23 F2 2.3(9)
C21 C22 C23 F2 -177.0(5)
F1 C22 C23 C24 179.2(5)
C21 C22 C23 C24 -0.1(9)
F2 C23 C24 F3 -2.4(8)
C22 C23 C24 F3 -179.4(5)
F2 C23 C24 C25 177.6(5)
C22 C23 C24 C25 0.7(9)
F3 C24 C25 F4 -1.3(8)
C23 C24 C25 F4 178.7(5)
F3 C24 C25 C26 178.9(5)
C23 C24 C25 C26 -1.1(9)
F4 C25 C26 F5 1.2(8)
C24 C25 C26 F5 -179.0(5)
F4 C25 C26 C21 -178.8(5)
C24 C25 C26 C21 1.0(9)
C22 C21 C26 F5 179.5(5)
C5 C21 C26 F5 2.8(8)
C22 C21 C26 C25 -0.4(8)
C5 C21 C26 C25 -177.2(5)
C11 C10 C27 C32 83.1(6)
C9 C10 C27 C32 -96.5(6)
C11 C10 C27 C28 -106.2(6)
C9 C10 C27 C28 74.2(6)
C32 C27 C28 F6 178.8(4)
C10 C27 C28 F6 7.5(7)
C32 C27 C28 C29 -0.4(7)
C10 C27 C28 C29 -171.7(5)
F6 C28 C29 F7 0.5(7)
C27 C28 C29 F7 179.7(5)
F6 C28 C29 C30 -178.2(5)
C27 C28 C29 C30 1.0(8)
F7 C29 C30 F8 -1.1(7)
C28 C29 C30 F8 177.6(5)
F7 C29 C30 C31 179.3(5)
C28 C29 C30 C31 -2.0(8)
F8 C30 C31 F9 0.9(7)
C29 C30 C31 F9 -179.4(5)
F8 C30 C31 C32 -177.1(5)
C29 C30 C31 C32 2.5(8)
F9 C31 C32 F10 -0.3(8)
C30 C31 C32 F10 177.7(5)
F9 C31 C32 C27 180.0(5)
C30 C31 C32 C27 -2.0(8)
C28 C27 C32 F10 -178.8(4)
C10 C27 C32 F10 -7.8(7)
C28 C27 C32 C31 0.9(8)
C10 C27 C32 C31 171.9(5)
C36 N4 C33 O4 177.4(5)
Pd2 N4 C33 O4 -2.1(8)
C36 N4 C33 C34 -0.5(6)
Pd2 N4 C33 C34 180.0(4)
C49 O4 C33 N4 0.5(8)
C49 O4 C33 C34 178.3(5)
N4 C33 C34 C35 -0.6(7)
O4 C33 C34 C35 -178.7(5)
C33 C34 C35 C36 1.4(7)
C33 N4 C36 C37 179.5(5)
Pd2 N4 C36 C37 -1.0(7)
C33 N4 C36 C35 1.4(6)
Pd2 N4 C36 C35 -179.1(3)
C34 C35 C36 C37 -179.8(5)
C34 C35 C36 N4 -1.8(6)
N4 C36 C37 C38 0.3(8)
C35 C36 C37 C38 178.0(5)
N4 C36 C37 C53 -179.0(4)
C35 C36 C37 C53 -1.3(8)
C41 N5 C38 C39 -1.2(5)
Pd2 N5 C38 C39 -177.8(3)
C41 N5 C38 C37 179.7(4)
Pd2 N5 C38 C37 3.1(7)
C36 C37 C38 N5 -1.4(8)
C53 C37 C38 N5 177.9(4)
C36 C37 C38 C39 179.6(5)
C53 C37 C38 C39 -1.0(7)
N5 C38 C39 C40 0.3(6)
C37 C38 C39 C40 179.4(5)
C38 C39 C40 C41 0.6(6)
C38 N5 C41 C40 1.6(5)
Pd2 N5 C41 C40 178.2(3)
C38 N5 C41 C42 -177.8(4)
Pd2 N5 C41 C42 -1.2(7)
C39 C40 C41 N5 -1.4(6)
C39 C40 C41 C42 178.0(5)
N5 C41 C42 C43 1.4(8)
C40 C41 C42 C43 -177.9(5)
N5 C41 C42 C59 -177.4(4)
C40 C41 C42 C59 3.4(7)
C41 C42 C43 N6 -0.9(8)
C59 C42 C43 N6 177.9(4)
C41 C42 C43 C44 178.0(5)
C59 C42 C43 C44 -3.2(7)
C46 N6 C43 C42 178.8(4)
Pd2 N6 C43 C42 0.1(7)
C46 N6 C43 C44 -0.3(5)
Pd2 N6 C43 C44 -179.0(3)
C42 C43 C44 C45 -178.5(5)
N6 C43 C44 C45 0.6(5)
C43 C44 C45 C46 -0.5(6)
C43 N6 C46 O3 178.6(4)
Pd2 N6 C46 O3 -2.8(7)
C43 N6 C46 C45 0.0(5)
Pd2 N6 C46 C45 178.6(3)
C47 O3 C46 N6 3.2(8)
C47 O3 C46 C45 -178.3(4)
C44 C45 C46 N6 0.4(6)
C44 C45 C46 O3 -178.3(4)
C46 O3 C47 C52 176.8(4)
C46 O3 C47 C48 -2.8(7)
C52 C47 C48 C49 0.3(6)
O3 C47 C48 C49 179.8(4)
C52 C47 C48 Pd2 -177.6(4)
O3 C47 C48 Pd2 2.0(6)
C47 C48 C49 C50 -2.3(6)
Pd2 C48 C49 C50 175.6(4)
C47 C48 C49 O4 -179.8(4)
Pd2 C48 C49 O4 -1.9(6)
C33 O4 C49 C48 1.7(7)
C33 O4 C49 C50 -176.2(5)
C48 C49 C50 C51 2.3(7)
O4 C49 C50 C51 -179.9(4)
C49 C50 C51 C52 -0.1(7)
C50 C51 C52 C47 -1.7(7)
O3 C47 C52 C51 -178.0(4)
C48 C47 C52 C51 1.6(7)
C36 C37 C53 C54 79.8(6)
C38 C37 C53 C54 -99.6(6)
C36 C37 C53 C58 -104.1(6)
C38 C37 C53 C58 76.5(6)
C58 C53 C54 F11 179.6(5)
C37 C53 C54 F11 -4.1(8)
C58 C53 C54 C55 -1.4(8)
C37 C53 C54 C55 174.9(5)
F11 C54 C55 F12 2.8(10)
C53 C54 C55 F12 -176.2(6)
F11 C54 C55 C56 -179.5(6)
C53 C54 C55 C56 1.5(10)
F12 C55 C56 F13 -2.1(11)
C54 C55 C56 F13 -179.9(6)
F12 C55 C56 C57 177.0(6)
C54 C55 C56 C57 -0.8(11)
F13 C56 C57 F14 0.4(9)
C55 C56 C57 F14 -178.7(6)
F13 C56 C57 C58 179.1(6)
C55 C56 C57 C58 0.1(10)
C54 C53 C58 F15 179.2(5)
C37 C53 C58 F15 2.9(8)
C54 C53 C58 C57 0.7(8)
C37 C53 C58 C57 -175.5(5)
F14 C57 C58 F15 0.2(8)
C56 C57 C58 F15 -178.5(5)
F14 C57 C58 C53 178.7(5)
C56 C57 C58 C53 0.0(9)
C43 C42 C59 C64 -85.2(6)
C41 C42 C59 C64 93.7(6)
C43 C42 C59 C60 89.8(6)
C41 C42 C59 C60 -91.3(6)
C64 C59 C60 F16 179.7(5)
C42 C59 C60 F16 4.6(8)
C64 C59 C60 C61 1.4(8)
C42 C59 C60 C61 -173.7(5)
F16 C60 C61 F17 0.0(8)
C59 C60 C61 F17 178.3(5)
F16 C60 C61 C62 -178.8(5)
C59 C60 C61 C62 -0.5(9)
F17 C61 C62 C63 180.0(5)
C60 C61 C62 C63 -1.2(9)
F17 C61 C62 F18 0.1(9)
C60 C61 C62 F18 178.9(5)
F18 C62 C63 F19 -1.4(9)
C61 C62 C63 F19 178.8(5)
F18 C62 C63 C64 -178.2(5)
C61 C62 C63 C64 1.9(9)
C60 C59 C64 F20 179.5(5)
C42 C59 C64 F20 -5.3(7)
C60 C59 C64 C63 -0.7(8)
C42 C59 C64 C63 174.5(5)
F19 C63 C64 F20 2.0(8)
C62 C63 C64 F20 178.9(5)
F19 C63 C64 C59 -177.8(5)
C62 C63 C64 C59 -0.9(9)
